data_7245468
loop_
_publ_author_name
'Zhang, Yan'
'Long, Zhiwu'
'Yan, Longjia'
'Liu, Li'
'Yang, Lan'
'Le, Yi'

_publ_section_title
;
 Discovery of 4-nitro-3-phenylisoxazole derivatives as potent
 antibacterial agents derived from the studies of [3 + 2] cycloaddition
;
_journal_issue 39
_journal_name_full 'RSC Advances'
_journal_page_first 25633
_journal_page_last 25638
_journal_paper_doi 10.1039/D2RA05009A
_journal_volume 12
_journal_year 2022
_chemical_formula_sum 'C9 H5 F N2 O3'
_chemical_formula_weight 208.15
_space_group_IT_number 14
_space_group_name_Hall '-P 2ybc'
_space_group_name_H-M_alt 'P 1 21/c 1'
_symmetry_cell_setting monoclinic
_symmetry_space_group_name_H-M 'P 1 21/c 1'
_atom_sites_solution_hydrogens geom
_atom_sites_solution_primary direct
_atom_sites_solution_secondary difmap
_audit_creation_method SHELXL-97
_audit_update_record
;
2021-12-21 deposited with the CCDC.	2022-08-22 downloaded from the CCDC.
;
_cell_angle_alpha 90.00
_cell_angle_beta 109.961(4)
_cell_angle_gamma 90.00
_cell_formula_units_Z 4
_cell_length_a 11.1333(12)
_cell_length_b 6.7427(8)
_cell_length_c 12.2131(13)
_cell_measurement_reflns_used 796
_cell_measurement_temperature 298(2)
_cell_measurement_theta_max 22.723
_cell_measurement_theta_min 3.396
_cell_volume 861.74(17)
_computing_cell_refinement 'Bruker SMART'
_computing_data_collection 'Bruker SMART'
_computing_data_reduction 'Bruker SAINT'
_computing_molecular_graphics 'Bruker SHELXTL'
_computing_publication_material 'Bruker SHELXTL'
_computing_structure_refinement 'SHELXL-97 (Sheldrick, 1997)'
_computing_structure_solution 'SHELXS-97 (Sheldrick, 1990)'
_diffrn_ambient_temperature 298(2)
_diffrn_measured_fraction_theta_full 0.999
_diffrn_measured_fraction_theta_max 0.999
_diffrn_measurement_device_type 'CCD area detector'
_diffrn_measurement_method 'phi and omega scans'
_diffrn_radiation_monochromator graphite
_diffrn_radiation_source 'fine-focus sealed tube'
_diffrn_radiation_type MoK\a
_diffrn_radiation_wavelength 0.71073
_diffrn_reflns_av_R_equivalents 0.1198
_diffrn_reflns_av_sigmaI/netI 0.1007
_diffrn_reflns_limit_h_max 10
_diffrn_reflns_limit_h_min -13
_diffrn_reflns_limit_k_max 7
_diffrn_reflns_limit_k_min -8
_diffrn_reflns_limit_l_max 14
_diffrn_reflns_limit_l_min -14
_diffrn_reflns_number 4190
_diffrn_reflns_theta_full 25.01
_diffrn_reflns_theta_max 25.01
_diffrn_reflns_theta_min 3.42
_exptl_absorpt_coefficient_mu 0.137
_exptl_absorpt_correction_T_max 0.9891
_exptl_absorpt_correction_T_min 0.9473
_exptl_absorpt_correction_type multi-scan
_exptl_absorpt_process_details sadabs
_exptl_crystal_density_diffrn 1.604
_exptl_crystal_density_meas 0
_exptl_crystal_density_method 'not measured'
_exptl_crystal_F_000 424
_exptl_crystal_recrystallization_method 'Re-crystallisation from solvent'
_exptl_crystal_size_max 0.40
_exptl_crystal_size_mid 0.27
_exptl_crystal_size_min 0.08
_refine_diff_density_max 0.211
_refine_diff_density_min -0.328
_refine_diff_density_rms 0.066
_refine_ls_extinction_method none
_refine_ls_goodness_of_fit_ref 1.037
_refine_ls_hydrogen_treatment mixed
_refine_ls_matrix_type full
_refine_ls_number_parameters 136
_refine_ls_number_reflns 1519
_refine_ls_number_restraints 0
_refine_ls_restrained_S_all 1.037
_refine_ls_R_factor_all 0.1364
_refine_ls_R_factor_gt 0.0758
_refine_ls_shift/su_max 0.000
_refine_ls_shift/su_mean 0.000
_refine_ls_structure_factor_coef Fsqd
_refine_ls_weighting_details 'calc w=1/[\s^2^(Fo^2^)+(0.0796P)^2^+0.0000P] where P=(Fo^2^+2Fc^2^)/3'
_refine_ls_weighting_scheme calc
_refine_ls_wR_factor_gt 0.1636
_refine_ls_wR_factor_ref 0.1877
_reflns_number_gt 867
_reflns_number_total 1519
_reflns_threshold_expression >2sigma(I)
_cod_data_source_file d2ra05009a2.cif
_cod_data_source_block 210711h
_cod_depositor_comments
;
The following automatic conversions were performed:

data item '_symmetry_cell_setting' value 'Monoclinic' was changed to
'monoclinic' in accordance with the
/home/data/users/saulius/crontab/automatic-downloads/rss-feeds/RSC/lib/dictionaries/cif_core.dic
dictionary named 'cif_core.dic' version 2.4.2 last updated on
2011-04-26.

Automatic conversion script
Id: cif_fix_values 7556 2019-12-06 15:28:31Z antanas 
;
_cod_original_sg_symbol_H-M P2(1)/c
_cod_database_code 7245468

loop_
_symmetry_equiv_pos_as_xyz
'x, y, z'
'-x, y+1/2, -z+1/2'
'-x, -y, -z'
'x, -y-1/2, z-1/2'

loop_
_atom_site_label
_atom_site_type_symbol
_atom_site_fract_x
_atom_site_fract_y
_atom_site_fract_z
_atom_site_U_iso_or_equiv
_atom_site_adp_type
_atom_site_occupancy
_atom_site_symmetry_multiplicity
_atom_site_calc_flag
_atom_site_refinement_flags
_atom_site_disorder_assembly
_atom_site_disorder_group
F1 F 0.3792(2) 0.1058(3) 0.39781(18) 0.0868(8) Uani 1 1 d . . .
N1 N 0.2246(3) 0.5351(5) 0.2081(3) 0.0703(10) Uani 1 1 d . . .
N2 N 0.0969(3) 0.0594(5) 0.2353(3) 0.0571(8) Uani 1 1 d . . .
O1 O 0.1545(3) 0.4806(5) 0.0922(2) 0.0785(9) Uani 1 1 d . . .
O2 O 0.0428(3) -0.0570(4) 0.1597(3) 0.0838(9) Uani 1 1 d . . .
O3 O 0.1155(3) 0.0315(4) 0.3380(2) 0.0761(9) Uani 1 1 d . . .
C1 C 0.1063(4) 0.3027(7) 0.0928(3) 0.0648(11) Uani 1 1 d . . .
H1 H 0.0568 0.2329 0.0272 0.078 Uiso 1 1 calc R . .
C2 C 0.1397(3) 0.2384(5) 0.2022(3) 0.0479(9) Uani 1 1 d . . .
C3 C 0.2148(3) 0.3896(5) 0.2720(3) 0.0476(9) Uani 1 1 d . . .
C4 C 0.2793(3) 0.4045(5) 0.3980(3) 0.0455(9) Uani 1 1 d . . .
C5 C 0.3620(3) 0.2647(5) 0.4575(3) 0.0540(10) Uani 1 1 d . . .
C6 C 0.4290(3) 0.2776(6) 0.5722(3) 0.0687(11) Uani 1 1 d . . .
H6 H 0.4848 0.1768 0.6101 0.082 Uiso 1 1 calc R . .
C7 C 0.4139(4) 0.4391(7) 0.6314(3) 0.0725(12) Uani 1 1 d . . .
H7 H 0.4604 0.4509 0.7104 0.087 Uiso 1 1 calc R . .
C8 C 0.3322(4) 0.5829(6) 0.5767(4) 0.0716(12) Uani 1 1 d . . .
H8 H 0.3205 0.6925 0.6182 0.086 Uiso 1 1 calc R . .
C9 C 0.2655(3) 0.5680(6) 0.4588(4) 0.0610(10) Uani 1 1 d . . .
H9 H 0.2110 0.6698 0.4205 0.073 Uiso 1 1 calc R . .

loop_
_atom_site_aniso_label
_atom_site_aniso_U_11
_atom_site_aniso_U_22
_atom_site_aniso_U_33
_atom_site_aniso_U_23
_atom_site_aniso_U_13
_atom_site_aniso_U_12
F1 0.1137(19) 0.0806(18) 0.0584(15) -0.0057(12) 0.0192(13) 0.0458(14)
N1 0.090(2) 0.070(2) 0.0476(19) 0.0133(18) 0.0195(18) -0.0078(18)
N2 0.067(2) 0.055(2) 0.050(2) 0.0011(18) 0.0220(17) 0.0017(15)
O1 0.102(2) 0.085(2) 0.0430(16) 0.0195(16) 0.0185(15) 0.0004(18)
O2 0.099(2) 0.080(2) 0.0649(19) -0.0228(16) 0.0193(16) -0.0259(16)
O3 0.110(2) 0.069(2) 0.0509(18) 0.0095(15) 0.0297(16) -0.0124(15)
C1 0.081(3) 0.064(3) 0.052(2) 0.003(2) 0.025(2) 0.001(2)
C2 0.056(2) 0.053(2) 0.0366(19) 0.0090(18) 0.0178(16) 0.0087(17)
C3 0.054(2) 0.048(2) 0.0417(19) 0.0104(18) 0.0176(17) 0.0051(16)
C4 0.052(2) 0.049(2) 0.0379(19) -0.0010(17) 0.0191(16) 0.0044(17)
C5 0.065(2) 0.060(3) 0.040(2) -0.0061(18) 0.0221(18) 0.0143(19)
C6 0.080(3) 0.080(3) 0.043(2) 0.005(2) 0.017(2) 0.020(2)
C7 0.071(3) 0.101(4) 0.044(2) -0.011(2) 0.018(2) 0.000(3)
C8 0.073(3) 0.075(3) 0.069(3) -0.035(2) 0.027(2) -0.007(2)
C9 0.063(2) 0.057(3) 0.066(3) -0.002(2) 0.024(2) 0.0034(19)

loop_
_atom_type_symbol
_atom_type_description
_atom_type_scat_dispersion_real
_atom_type_scat_dispersion_imag
_atom_type_scat_source
C C 0.0033 0.0016 'International Tables Vol C Tables 4.2.6.8 and 6.1.1.4'
H H 0.0000 0.0000 'International Tables Vol C Tables 4.2.6.8 and 6.1.1.4'
N N 0.0061 0.0033 'International Tables Vol C Tables 4.2.6.8 and 6.1.1.4'
O O 0.0106 0.0060 'International Tables Vol C Tables 4.2.6.8 and 6.1.1.4'
F F 0.0171 0.0103 'International Tables Vol C Tables 4.2.6.8 and 6.1.1.4'

loop_
_geom_angle_atom_site_label_1
_geom_angle_atom_site_label_2
_geom_angle_atom_site_label_3
_geom_angle
_geom_angle_site_symmetry_1
_geom_angle_site_symmetry_3
_geom_angle_publ_flag
C3 N1 O1 106.2(3) . . ?
O2 N2 O3 123.7(3) . . ?
O2 N2 C2 117.9(3) . . ?
O3 N2 C2 118.3(3) . . ?
C1 O1 N1 108.6(3) . . ?
O1 C1 C2 109.2(4) . . ?
O1 C1 H1 125.4 . . ?
C2 C1 H1 125.4 . . ?
C1 C2 C3 106.0(3) . . ?
C1 C2 N2 124.2(4) . . ?
C3 C2 N2 129.6(3) . . ?
N1 C3 C2 110.1(3) . . ?
N1 C3 C4 118.4(3) . . ?
C2 C3 C4 131.6(3) . . ?
C5 C4 C9 117.0(3) . . ?
C5 C4 C3 121.3(3) . . ?
C9 C4 C3 121.4(3) . . ?
C4 C5 F1 117.6(3) . . ?
C4 C5 C6 123.4(3) . . ?
F1 C5 C6 118.9(3) . . ?
C5 C6 C7 118.9(4) . . ?
C5 C6 H6 120.6 . . ?
C7 C6 H6 120.6 . . ?
C8 C7 C6 120.3(4) . . ?
C8 C7 H7 119.8 . . ?
C6 C7 H7 119.8 . . ?
C7 C8 C9 119.9(4) . . ?
C7 C8 H8 120.0 . . ?
C9 C8 H8 120.0 . . ?
C4 C9 C8 120.4(3) . . ?
C4 C9 H9 119.8 . . ?
C8 C9 H9 119.8 . . ?

loop_
_geom_bond_atom_site_label_1
_geom_bond_atom_site_label_2
_geom_bond_distance
_geom_bond_site_symmetry_2
_geom_bond_publ_flag
F1 C5 1.346(4) . ?
N1 C3 1.282(4) . ?
N1 O1 1.412(4) . ?
N2 O2 1.205(4) . ?
N2 O3 1.214(3) . ?
N2 C2 1.406(4) . ?
O1 C1 1.315(5) . ?
C1 C2 1.332(4) . ?
C1 H1 0.9300 . ?
C2 C3 1.406(4) . ?
C3 C4 1.462(5) . ?
C4 C5 1.345(4) . ?
C4 C9 1.367(5) . ?
C5 C6 1.347(4) . ?
C6 C7 1.349(5) . ?
C6 H6 0.9300 . ?
C7 C8 1.341(6) . ?
C7 H7 0.9300 . ?
C8 C9 1.381(6) . ?
C8 H8 0.9300 . ?
C9 H9 0.9300 . ?

loop_
_geom_torsion_atom_site_label_1
_geom_torsion_atom_site_label_2
_geom_torsion_atom_site_label_3
_geom_torsion_atom_site_label_4
_geom_torsion
_geom_torsion_site_symmetry_1
_geom_torsion_site_symmetry_2
_geom_torsion_site_symmetry_3
_geom_torsion_site_symmetry_4
_geom_torsion_publ_flag
C3 N1 O1 C1 -0.3(4) . . . . ?
N1 O1 C1 C2 0.6(4) . . . . ?
O1 C1 C2 C3 -0.6(4) . . . . ?
O1 C1 C2 N2 175.3(3) . . . . ?
O2 N2 C2 C1 11.7(5) . . . . ?
O3 N2 C2 C1 -167.6(3) . . . . ?
O2 N2 C2 C3 -173.4(3) . . . . ?
O3 N2 C2 C3 7.3(5) . . . . ?
O1 N1 C3 C2 -0.1(4) . . . . ?
O1 N1 C3 C4 179.8(3) . . . . ?
C1 C2 C3 N1 0.5(4) . . . . ?
N2 C2 C3 N1 -175.2(3) . . . . ?
C1 C2 C3 C4 -179.4(3) . . . . ?
N2 C2 C3 C4 5.0(6) . . . . ?
N1 C3 C4 C5 -125.3(4) . . . . ?
C2 C3 C4 C5 54.6(5) . . . . ?
N1 C3 C4 C9 49.6(5) . . . . ?
C2 C3 C4 C9 -130.5(4) . . . . ?
C9 C4 C5 F1 -178.0(3) . . . . ?
C3 C4 C5 F1 -2.9(5) . . . . ?
C9 C4 C5 C6 0.9(5) . . . . ?
C3 C4 C5 C6 176.1(3) . . . . ?
C4 C5 C6 C7 -0.5(6) . . . . ?
F1 C5 C6 C7 178.4(3) . . . . ?
C5 C6 C7 C8 0.8(6) . . . . ?
C6 C7 C8 C9 -1.6(6) . . . . ?
C5 C4 C9 C8 -1.7(5) . . . . ?
C3 C4 C9 C8 -176.8(3) . . . . ?
C7 C8 C9 C4 2.0(6) . . . . ?
